data_7004594
loop_
_publ_author_name
'Lima, Lu\'is M. P.'
'Delgado, Rita'
'Drew, Michael G. B.'
'Brand\~ao, Paula'
'F\'elix, V\'itor'

_publ_section_title
;
 Cyclam derivatives containing three acetate pendant arms: synthesis,
 acid--base, metal complexation and structural studies
;
_journal_issue 46
_journal_name_full 'Dalton Transactions'
_journal_page_first 6593
_journal_page_last 6608
_journal_paper_doi 10.1039/b809100e
_journal_year 2008
_chemical_formula_sum 'C14 H26.5 Cl I N4 O2.25'
_chemical_formula_weight 449.24
_chemical_name_systematic
;
?
;
_space_group_IT_number 14
_symmetry_cell_setting monoclinic
_symmetry_space_group_name_Hall '-P 2yab'
_symmetry_space_group_name_H-M 'P 1 21/a 1'
_atom_sites_solution_hydrogens geom
_atom_sites_solution_primary direct
_atom_sites_solution_secondary difmap
_audit_creation_method SHELXL-97
_cell_angle_alpha 90.00
_cell_angle_beta 108.57(1)
_cell_angle_gamma 90.00
_cell_formula_units_Z 4
_cell_length_a 13.479(14)
_cell_length_b 10.091(12)
_cell_length_c 14.314(14)
_cell_measurement_temperature 293(2)
_cell_volume 1846(3)
_computing_cell_refinement 'XDS (Kabsch, 1991)'
_computing_data_collection 'XDS (Kabsch, 1991)'
_computing_data_reduction 'XDS (Kabsch, 1991)'
_computing_molecular_graphics 'PLATON (Spek, 2008)'
_computing_publication_material 'SHELXL-97 (Sheldrick, 1997)'
_computing_structure_refinement 'SHELXL-97 (Sheldrick, 1997)'
_computing_structure_solution 'SHELXS-97 (Sheldrick, 1990)'
_diffrn_ambient_temperature 293(2)
_diffrn_measured_fraction_theta_full 0.878
_diffrn_measured_fraction_theta_max 0.878
_diffrn_measurement_device_type 'image plate '
_diffrn_measurement_method '95 frames at 2teta intervals'
_diffrn_radiation_monochromator graphite
_diffrn_radiation_source 'fine-focus sealed tube'
_diffrn_radiation_type MoK\a
_diffrn_radiation_wavelength 0.71073
_diffrn_reflns_av_R_equivalents 0.0572
_diffrn_reflns_av_sigmaI/netI 0.0543
_diffrn_reflns_limit_h_max 16
_diffrn_reflns_limit_h_min -15
_diffrn_reflns_limit_k_max 12
_diffrn_reflns_limit_k_min -12
_diffrn_reflns_limit_l_max 11
_diffrn_reflns_limit_l_min -17
_diffrn_reflns_number 7202
_diffrn_reflns_theta_full 25.71
_diffrn_reflns_theta_max 25.71
_diffrn_reflns_theta_min 2.52
_exptl_absorpt_coefficient_mu 1.894
_exptl_absorpt_correction_T_max 1.00
_exptl_absorpt_correction_T_min 0.85
_exptl_absorpt_correction_type empirical
_exptl_crystal_colour brown-red
_exptl_crystal_density_diffrn 1.617
_exptl_crystal_density_method 'not measured'
_exptl_crystal_description 'block shaped'
_exptl_crystal_F_000 906
_exptl_crystal_size_max 0.15
_exptl_crystal_size_mid 0.08
_exptl_crystal_size_min 0.04
_refine_diff_density_max 1.606
_refine_diff_density_min -1.050
_refine_diff_density_rms 0.133
_refine_ls_extinction_method none
_refine_ls_goodness_of_fit_ref 1.208
_refine_ls_hydrogen_treatment constr
_refine_ls_matrix_type full
_refine_ls_number_parameters 208
_refine_ls_number_reflns 3284
_refine_ls_number_restraints 0
_refine_ls_restrained_S_all 1.208
_refine_ls_R_factor_all 0.0853
_refine_ls_R_factor_gt 0.0684
_refine_ls_shift/su_max 0.000
_refine_ls_shift/su_mean 0.000
_refine_ls_structure_factor_coef Fsqd
_refine_ls_weighting_details 'w=1/[\s^2^(Fo^2^)+(0.0425P)^2^+11.5703P] where P=(Fo^2^+2Fc^2^)/3'
_refine_ls_weighting_scheme calc
_refine_ls_wR_factor_gt 0.1437
_refine_ls_wR_factor_ref 0.1508
_reflns_number_gt 2769
_reflns_number_total 3284
_reflns_threshold_expression >2sigma(I)
_cod_data_source_file b809100e.txt
_cod_data_source_block compound_2
_cod_depositor_comments
;
The following automatic conversions were performed:
'_symmetry_cell_setting' value 'Monoclinic' changed to 'monoclinic'
according to '/home/saulius/struct/CIF-dictionaries/cif_core.dic'
dictionary named 'cif_core.dic' version 2.4.1 from
2010-06-29.

'_exptl_absorpt_correction_type' value 'Empirical' changed to
'empirical' according to
'/home/saulius/struct/CIF-dictionaries/cif_core.dic' dictionary named
'cif_core.dic' version 2.4.1 from 2010-06-29.

Automatic conversion script
Id: cif_fix_enum 1527 2010-12-29 10:47:43Z saulius 

The following automatic conversions were performed:

'_refine_ls_weighting_scheme' value 'calc
w=1/[\s^2^(Fo^2^)+(0.0425P)^2^+11.5703P] where P=(Fo^2^+2Fc^2^)/3'
was changed to 'calc'. New tag '_refine_ls_weighting_details' was
created. The value of the new tag was set to
'w=1/[\s^2^(Fo^2^)+(0.0425P)^2^+11.5703P] where P=(Fo^2^+2Fc^2^)/3'.

Automatic conversion script
Id: cif_fix_values 3143 2015-03-26 13:38:13Z robertas 

The following automatic conversions were performed:

'_refine_ls_hydrogen_treatment' value 'constrained' was replaced with
the value 'constr' as specified in the replacement file
'src/cod-tools/trunk/data/replacement-values/replacement_values.lst'.

Automatic conversion script
Id: cif_fix_values 5376 2017-05-30 11:51:03Z andrius 
;
_cod_original_sg_symbol_H-M P21/a
_cod_original_formula_sum 'C14 H26.50 Cl I N4 O2.25'
_cod_database_code 7004594

loop_
_symmetry_equiv_pos_as_xyz
'x, y, z'
'-x+1/2, y+1/2, -z'
'-x, -y, -z'
'x-1/2, -y-1/2, z'

loop_
_atom_site_label
_atom_site_type_symbol
_atom_site_fract_x
_atom_site_fract_y
_atom_site_fract_z
_atom_site_U_iso_or_equiv
_atom_site_adp_type
_atom_site_occupancy
_atom_site_calc_flag
_atom_site_refinement_flags
_atom_site_disorder_assembly
_atom_site_disorder_group
I I 0.18373(4) 0.02992(6) 0.25337(4) 0.0418(2) Uani 1 d . . .
Cl Cl 0.32021(12) 0.44423(15) 0.09910(12) 0.0231(4) Uani 1 d . . .
N14 N -0.0604(4) 0.2407(5) 0.0061(4) 0.0189(11) Uani 1 d . . .
H14 H -0.0916 0.1773 0.0325 0.023 Uiso 1 calc R . .
C13 C 0.0273(5) 0.1742(6) -0.0201(5) 0.0220(15) Uani 1 d . . .
H13A H -0.0008 0.1039 -0.0673 0.026 Uiso 1 calc R . .
H13B H 0.0760 0.1351 0.0386 0.026 Uiso 1 calc R . .
C12 C 0.0846(5) 0.2746(6) -0.0641(5) 0.0219(14) Uani 1 d . . .
H12A H 0.1321 0.3260 -0.0113 0.026 Uiso 1 calc R . .
H12B H 0.1260 0.2277 -0.0978 0.026 Uiso 1 calc R . .
N11 N 0.0121(4) 0.3649(5) -0.1337(4) 0.0156(11) Uani 1 d . . .
C16 C -0.0926(5) 0.3659(6) -0.1525(5) 0.0178(13) Uani 1 d . . .
C15 C -0.1394(5) 0.2845(6) -0.0883(5) 0.0212(14) Uani 1 d . . .
H15A H -0.1929 0.3365 -0.0732 0.025 Uiso 1 calc R . .
H15B H -0.1731 0.2069 -0.1249 0.025 Uiso 1 calc R . .
C19 C 0.0602(5) 0.4649(6) -0.1814(5) 0.0206(13) Uani 1 d . . .
H19A H 0.0080 0.4983 -0.2402 0.025 Uiso 1 calc R . .
H19B H 0.1156 0.4238 -0.2011 0.025 Uiso 1 calc R . .
C18 C -0.1056(5) 0.4195(6) 0.1110(5) 0.0234(14) Uani 1 d . . .
H18A H -0.1410 0.3586 0.1422 0.028 Uiso 1 calc R . .
H18B H -0.1568 0.4533 0.0517 0.028 Uiso 1 calc R . .
C17 C -0.0207(5) 0.3459(6) 0.0836(5) 0.0196(14) Uani 1 d . . .
H17A H 0.0198 0.4096 0.0601 0.024 Uiso 1 calc R . .
H17B H 0.0261 0.3049 0.1424 0.024 Uiso 1 calc R . .
O100 O -0.1523(4) 0.4327(5) -0.2187(4) 0.0367(13) Uani 1 d . . .
C23 C -0.2357(6) 0.1235(9) 0.3853(6) 0.043(2) Uani 1 d . . .
H23A H -0.2900 0.0601 0.3848 0.052 Uiso 1 calc R . .
H23B H -0.2693 0.2022 0.3505 0.052 Uiso 1 calc R . .
N24 N -0.1656(5) 0.0651(6) 0.3329(4) 0.0325(15) Uani 1 d . . .
H24 H -0.2058 0.0469 0.2700 0.039 Uiso 1 calc R . .
C25 C -0.0898(6) 0.1697(9) 0.3285(6) 0.0396(19) Uani 1 d . . .
H25A H -0.1274 0.2418 0.2874 0.048 Uiso 1 calc R . .
H25B H -0.0411 0.1335 0.2979 0.048 Uiso 1 calc R . .
C27 C -0.1210(6) -0.0643(8) 0.3811(6) 0.0343(18) Uani 1 d . . .
H27A H -0.0826 -0.0478 0.4499 0.041 Uiso 1 calc R . .
H27B H -0.1783 -0.1237 0.3787 0.041 Uiso 1 calc R . .
C28 C -0.0497(8) -0.1316(10) 0.3343(6) 0.053(2) Uani 1 d . . .
H28A H 0.0018 -0.0686 0.3274 0.063 Uiso 1 calc R . .
H28B H -0.0901 -0.1620 0.2690 0.063 Uiso 1 calc R . .
N21 N -0.0696(5) 0.2107(6) 0.5024(5) 0.0351(16) Uani 1 d . . .
C22 C -0.1748(6) 0.1594(10) 0.4911(6) 0.045(2) Uani 1 d . . .
H22A H -0.2136 0.2258 0.5141 0.054 Uiso 1 calc R . .
H22B H -0.1687 0.0814 0.5322 0.054 Uiso 1 calc R . .
O200 O 0.0557(5) 0.2770(7) 0.4387(5) 0.0617(19) Uani 1 d . . .
C26 C -0.0290(6) 0.2240(8) 0.4289(6) 0.0381(19) Uani 1 d . . .
C29 C -0.0069(7) 0.2505(9) 0.6039(6) 0.047(2) Uani 1 d . . .
H29A H -0.0527 0.2910 0.6361 0.056 Uiso 1 calc R . .
H29B H 0.0445 0.3161 0.6006 0.056 Uiso 1 calc R . .
O161 O 0.363(2) 0.024(2) 0.490(2) 0.066(9) Uani 0.25 d P . .

loop_
_atom_site_aniso_label
_atom_site_aniso_U_11
_atom_site_aniso_U_22
_atom_site_aniso_U_33
_atom_site_aniso_U_23
_atom_site_aniso_U_13
_atom_site_aniso_U_12
I 0.0433(3) 0.0464(3) 0.0406(3) -0.0153(2) 0.0203(2) -0.0133(2)
Cl 0.0250(8) 0.0192(7) 0.0237(8) -0.0021(6) 0.0059(6) 0.0067(6)
N14 0.023(3) 0.013(2) 0.025(3) 0.001(2) 0.013(2) -0.002(2)
C13 0.025(3) 0.006(3) 0.031(4) 0.001(2) 0.004(3) 0.004(2)
C12 0.018(3) 0.021(3) 0.026(4) -0.003(3) 0.007(3) 0.003(3)
N11 0.016(2) 0.013(2) 0.017(3) 0.002(2) 0.004(2) 0.001(2)
C16 0.016(3) 0.017(3) 0.018(3) -0.005(2) 0.001(3) 0.002(2)
C15 0.010(3) 0.027(3) 0.025(4) -0.006(3) 0.004(3) -0.007(2)
C19 0.030(3) 0.020(3) 0.019(3) -0.003(3) 0.017(3) -0.006(3)
C18 0.030(3) 0.019(3) 0.025(4) -0.003(3) 0.014(3) -0.004(3)
C17 0.027(3) 0.016(3) 0.015(3) -0.002(2) 0.006(3) -0.003(3)
O100 0.027(3) 0.050(3) 0.027(3) 0.011(2) -0.001(2) 0.010(2)
C23 0.034(4) 0.050(5) 0.038(5) -0.005(4) 0.002(4) 0.010(4)
N24 0.029(3) 0.042(4) 0.017(3) -0.005(3) -0.007(3) 0.000(3)
C25 0.038(4) 0.055(5) 0.023(4) -0.002(4) 0.007(3) -0.004(4)
C27 0.033(4) 0.041(4) 0.023(4) 0.000(3) 0.001(3) 0.001(3)
C28 0.059(6) 0.069(6) 0.027(4) -0.009(4) 0.009(4) 0.012(5)
N21 0.040(4) 0.038(4) 0.021(3) -0.007(3) 0.001(3) 0.001(3)
C22 0.041(5) 0.064(6) 0.028(4) -0.010(4) 0.007(4) 0.000(4)
O200 0.052(4) 0.087(5) 0.048(4) -0.016(4) 0.019(3) -0.028(4)
C26 0.035(4) 0.043(5) 0.032(4) -0.006(4) 0.004(4) 0.000(4)
C29 0.051(5) 0.051(5) 0.024(4) -0.012(4) -0.007(4) 0.012(4)
O161 0.068(17) 0.041(13) 0.061(17) 0.008(13) -0.019(15) -0.013(13)

loop_
_atom_type_symbol
_atom_type_description
_atom_type_scat_dispersion_real
_atom_type_scat_dispersion_imag
_atom_type_scat_source
C C 0.0033 0.0016 'International Tables Vol C Tables 4.2.6.8 and 6.1.1.4'
H H 0.0000 0.0000 'International Tables Vol C Tables 4.2.6.8 and 6.1.1.4'
N N 0.0061 0.0033 'International Tables Vol C Tables 4.2.6.8 and 6.1.1.4'
O O 0.0106 0.0060 'International Tables Vol C Tables 4.2.6.8 and 6.1.1.4'
Cl Cl 0.1484 0.1585 'International Tables Vol C Tables 4.2.6.8 and 6.1.1.4'
I I -0.4742 1.8119 'International Tables Vol C Tables 4.2.6.8 and 6.1.1.4'

loop_
_geom_angle_atom_site_label_1
_geom_angle_atom_site_label_2
_geom_angle_atom_site_label_3
_geom_angle
_geom_angle_site_symmetry_1
_geom_angle_site_symmetry_3
_geom_angle_publ_flag
C15 N14 C17 116.2(5) . . ?
C15 N14 C13 107.2(5) . . ?
C17 N14 C13 111.9(5) . . ?
C15 N14 H14 107.0 . . ?
C17 N14 H14 107.0 . . ?
C13 N14 H14 107.0 . . ?
N14 C13 C12 110.3(5) . . ?
N14 C13 H13A 109.6 . . ?
C12 C13 H13A 109.6 . . ?
N14 C13 H13B 109.6 . . ?
C12 C13 H13B 109.6 . . ?
H13A C13 H13B 108.1 . . ?
N11 C12 C13 112.2(5) . . ?
N11 C12 H12A 109.2 . . ?
C13 C12 H12A 109.2 . . ?
N11 C12 H12B 109.2 . . ?
C13 C12 H12B 109.2 . . ?
H12A C12 H12B 107.9 . . ?
C16 N11 C12 124.5(5) . . ?
C16 N11 C19 119.2(5) . . ?
C12 N11 C19 116.2(5) . . ?
O100 C16 N11 122.9(7) . . ?
O100 C16 C15 117.9(6) . . ?
N11 C16 C15 119.2(5) . . ?
N14 C15 C16 113.2(5) . . ?
N14 C15 H15A 108.9 . . ?
C16 C15 H15A 108.9 . . ?
N14 C15 H15B 108.9 . . ?
C16 C15 H15B 108.9 . . ?
H15A C15 H15B 107.7 . . ?
N11 C19 C18 110.9(5) . 3_565 ?
N11 C19 H19A 109.5 . . ?
C18 C19 H19A 109.5 3_565 . ?
N11 C19 H19B 109.5 . . ?
C18 C19 H19B 109.5 3_565 . ?
H19A C19 H19B 108.0 . . ?
C17 C18 C19 111.5(5) . 3_565 ?
C17 C18 H18A 109.3 . . ?
C19 C18 H18A 109.3 3_565 . ?
C17 C18 H18B 109.3 . . ?
C19 C18 H18B 109.3 3_565 . ?
H18A C18 H18B 108.0 . . ?
N14 C17 C18 114.5(5) . . ?
N14 C17 H17A 108.6 . . ?
C18 C17 H17A 108.6 . . ?
N14 C17 H17B 108.6 . . ?
C18 C17 H17B 108.6 . . ?
H17A C17 H17B 107.6 . . ?
N24 C23 C22 111.4(6) . . ?
N24 C23 H23A 109.3 . . ?
C22 C23 H23A 109.3 . . ?
N24 C23 H23B 109.3 . . ?
C22 C23 H23B 109.3 . . ?
H23A C23 H23B 108.0 . . ?
C25 N24 C23 107.1(6) . . ?
C25 N24 C27 117.1(6) . . ?
C23 N24 C27 109.5(6) . . ?
C25 N24 H24 107.6 . . ?
C23 N24 H24 107.6 . . ?
C27 N24 H24 107.6 . . ?
N24 C25 C26 112.9(7) . . ?
N24 C25 H25A 109.0 . . ?
C26 C25 H25A 109.0 . . ?
N24 C25 H25B 109.0 . . ?
C26 C25 H25B 109.0 . . ?
H25A C25 H25B 107.8 . . ?
C28 C27 N24 114.1(7) . . ?
C28 C27 H27A 108.7 . . ?
N24 C27 H27A 108.7 . . ?
C28 C27 H27B 108.7 . . ?
N24 C27 H27B 108.7 . . ?
H27A C27 H27B 107.6 . . ?
C27 C28 C29 111.6(8) . 3_556 ?
C27 C28 H28A 109.3 . . ?
C29 C28 H28A 109.3 3_556 . ?
C27 C28 H28B 109.3 . . ?
C29 C28 H28B 109.3 3_556 . ?
H28A C28 H28B 108.0 . . ?
C26 N21 C22 124.8(6) . . ?
C26 N21 C29 119.7(7) . . ?
C22 N21 C29 115.5(8) . . ?
N21 C22 C23 112.9(8) . . ?
N21 C22 H22A 109.0 . . ?
C23 C22 H22A 109.0 . . ?
N21 C22 H22B 109.0 . . ?
C23 C22 H22B 109.0 . . ?
H22A C22 H22B 107.8 . . ?
O200 C26 N21 123.5(8) . . ?
O200 C26 C25 118.0(9) . . ?
N21 C26 C25 118.5(7) . . ?
N21 C29 C28 111.9(7) . 3_556 ?
N21 C29 H29A 109.2 . . ?
C28 C29 H29A 109.2 3_556 . ?
N21 C29 H29B 109.2 . . ?
C28 C29 H29B 109.2 3_556 . ?
H29A C29 H29B 107.9 . . ?

loop_
_geom_bond_atom_site_label_1
_geom_bond_atom_site_label_2
_geom_bond_distance
_geom_bond_site_symmetry_2
_geom_bond_publ_flag
N14 C15 1.496(8) . ?
N14 C17 1.506(8) . ?
N14 C13 1.507(9) . ?
N14 H14 0.9100 . ?
C13 C12 1.526(10) . ?
C13 H13A 0.9700 . ?
C13 H13B 0.9700 . ?
C12 N11 1.469(8) . ?
C12 H12A 0.9700 . ?
C12 H12B 0.9700 . ?
N11 C16 1.350(8) . ?
N11 C19 1.479(8) . ?
C16 O100 1.231(8) . ?
C16 C15 1.512(9) . ?
C15 H15A 0.9700 . ?
C15 H15B 0.9700 . ?
C19 C18 1.535(9) 3_565 ?
C19 H19A 0.9700 . ?
C19 H19B 0.9700 . ?
C18 C17 1.518(9) . ?
C18 C19 1.535(9) 3_565 ?
C18 H18A 0.9700 . ?
C18 H18B 0.9700 . ?
C17 H17A 0.9700 . ?
C17 H17B 0.9700 . ?
C23 N24 1.500(11) . ?
C23 C22 1.519(11) . ?
C23 H23A 0.9700 . ?
C23 H23B 0.9700 . ?
N24 C25 1.484(11) . ?
N24 C27 1.510(10) . ?
N24 H24 0.9100 . ?
C25 C26 1.512(11) . ?
C25 H25A 0.9700 . ?
C25 H25B 0.9700 . ?
C27 C28 1.497(12) . ?
C27 H27A 0.9700 . ?
C27 H27B 0.9700 . ?
C28 C29 1.540(12) 3_556 ?
C28 H28A 0.9700 . ?
C28 H28B 0.9700 . ?
N21 C26 1.338(12) . ?
N21 C22 1.470(11) . ?
N21 C29 1.485(9) . ?
C22 H22A 0.9700 . ?
C22 H22B 0.9700 . ?
O200 C26 1.227(10) . ?
C29 C28 1.540(12) 3_556 ?
C29 H29A 0.9700 . ?
C29 H29B 0.9700 . ?

loop_
_geom_torsion_atom_site_label_1
_geom_torsion_atom_site_label_2
_geom_torsion_atom_site_label_3
_geom_torsion_atom_site_label_4
_geom_torsion
_geom_torsion_site_symmetry_1
_geom_torsion_site_symmetry_2
_geom_torsion_site_symmetry_3
_geom_torsion_site_symmetry_4
_geom_torsion_publ_flag
C15 N14 C13 C12 66.0(6) . . . . ?
C17 N14 C13 C12 -62.5(7) . . . . ?
N14 C13 C12 N11 -42.2(7) . . . . ?
C13 C12 N11 C16 4.1(9) . . . . ?
C13 C12 N11 C19 -179.2(5) . . . . ?
C12 N11 C16 O100 -172.0(6) . . . . ?
C19 N11 C16 O100 11.4(9) . . . . ?
C12 N11 C16 C15 9.6(9) . . . . ?
C19 N11 C16 C15 -167.0(5) . . . . ?
C17 N14 C15 C16 73.9(7) . . . . ?
C13 N14 C15 C16 -52.1(6) . . . . ?
O100 C16 C15 N14 -162.7(6) . . . . ?
N11 C16 C15 N14 15.7(8) . . . . ?
C16 N11 C19 C18 98.7(7) . . . 3_565 ?
C12 N11 C19 C18 -78.2(7) . . . 3_565 ?
C15 N14 C17 C18 54.6(8) . . . . ?
C13 N14 C17 C18 178.3(5) . . . . ?
C19 C18 C17 N14 -173.6(5) 3_565 . . . ?
C22 C23 N24 C25 -63.6(9) . . . . ?
C22 C23 N24 C27 64.3(9) . . . . ?
C23 N24 C25 C26 55.9(8) . . . . ?
C27 N24 C25 C26 -67.4(9) . . . . ?
C25 N24 C27 C28 -58.0(9) . . . . ?
C23 N24 C27 C28 179.9(7) . . . . ?
N24 C27 C28 C29 170.9(6) . . . 3_556 ?
C26 N21 C22 C23 -0.7(12) . . . . ?
C29 N21 C22 C23 178.7(7) . . . . ?
N24 C23 C22 N21 36.5(10) . . . . ?
C22 N21 C26 O200 173.9(8) . . . . ?
C29 N21 C26 O200 -5.5(13) . . . . ?
C22 N21 C26 C25 -6.8(12) . . . . ?
C29 N21 C26 C25 173.8(7) . . . . ?
N24 C25 C26 O200 157.2(8) . . . . ?
N24 C25 C26 N21 -22.1(11) . . . . ?
C26 N21 C29 C28 -96.6(10) . . . 3_556 ?
C22 N21 C29 C28 84.0(10) . . . 3_556 ?
